data_7135918
loop_
_publ_author_name
'Inoue, Ryo'
'Hashimoto, Yusuke'
'Aoki, Atsushi'
'Furuyama, Taniyuki'
'Kubo, Kazuya'
'Morisaki, Yasuhiro'
'Agou, Tomohiro'

_publ_section_title
;
 2,7-Diazatriptycene: acid-responsive ternary fluorescence switching
 <i>via</i> modulation of through-space conjugation.
;
_journal_issue 38
_journal_name_full 'Chemical communications (Cambridge, England)'
_journal_page_first 9725
_journal_page_last 9729
_journal_paper_doi 10.1039/d6cc01046f
_journal_volume 62
_journal_year 2026
_chemical_formula_moiety 'C F3 O3 S, H2 O, C30 H21 N2, C2 H6 O'
_chemical_formula_sum 'C33 H29 F3 N2 O5 S'
_chemical_formula_weight 622.64
_space_group_crystal_system orthorhombic
_space_group_IT_number 61
_space_group_name_Hall '-P 2ac 2ab'
_space_group_name_H-M_alt 'P b c a'
_atom_sites_solution_hydrogens mixed
_atom_sites_solution_primary dual
_audit_creation_date 2025-06-02
_audit_creation_method
;
Olex2 1.5
(compiled 2025.04.05 svn.rf049d14d for OlexSys, GUI svn.r7224)
;
_audit_update_record
;
2025-10-27 deposited with the CCDC.	2026-04-22 downloaded from the CCDC.
;
_cell_angle_alpha 90
_cell_angle_beta 90
_cell_angle_gamma 90
_cell_formula_units_Z 8
_cell_length_a 13.7158(4)
_cell_length_b 19.9625(6)
_cell_length_c 21.2858(7)
_cell_measurement_reflns_used 16716
_cell_measurement_temperature 150
_cell_measurement_theta_max 28.2060
_cell_measurement_theta_min 2.0330
_cell_volume 5828.1(3)
_computing_cell_refinement 'CrysAlisPro 1.171.43.141a (Rigaku OD, 2024)'
_computing_data_collection 'DTREK_VERSION=d*TREK version 9.9WR -- Apr  2 2008'
_computing_data_reduction 'CrysAlisPro 1.171.43.141a (Rigaku OD, 2024)'
_computing_molecular_graphics 'Olex2 1.5 (Dolomanov et al., 2009)'
_computing_publication_material 'Olex2 1.5 (Dolomanov et al., 2009)'
_computing_structure_refinement 'SHELXL 2019/3 (Sheldrick, 2015)'
_computing_structure_solution 'SHELXT 2018/2 (Sheldrick, 2018)'
_diffrn_ambient_temperature 150
_diffrn_detector 'CCD plate'
_diffrn_measured_fraction_theta_full 0.998
_diffrn_measured_fraction_theta_max 0.871
_diffrn_measurement_details
;
List of Runs (angles in degrees, time in seconds):

  # Type    Start    End  Width  t~exp~   \w     \q     \k     \f   Frames
#--------------------------------------------------------------------------
  1  \w   -100.00  80.00   0.50    5.00    --  -10.00  45.00   0.00  360
  2  \w   -100.00 -64.00   0.50    5.00    --  -10.00  45.00  90.00   72
;
_diffrn_measurement_device 'abstract diffractometer'
_diffrn_measurement_device_type 'dtrek-CrysAlisPro-abstract goniometer imported rigaku-d*trek images'
_diffrn_measurement_method '\w scans'
_diffrn_orient_matrix_type 'CrysAlisPro convention (1999,Acta A55,543-557)'
_diffrn_orient_matrix_UB_11 -0.0308861000
_diffrn_orient_matrix_UB_12 0.0178378000
_diffrn_orient_matrix_UB_13 0.0207880000
_diffrn_orient_matrix_UB_21 -0.0317157000
_diffrn_orient_matrix_UB_22 0.0076833000
_diffrn_orient_matrix_UB_23 -0.0253395000
_diffrn_orient_matrix_UB_31 -0.0267284000
_diffrn_orient_matrix_UB_32 -0.0297681000
_diffrn_orient_matrix_UB_33 0.0059386000
_diffrn_radiation_monochromator graphite
_diffrn_radiation_probe x-ray
_diffrn_radiation_type 'Mo K\a'
_diffrn_radiation_wavelength 0.71073
_diffrn_reflns_av_R_equivalents 0.0291
_diffrn_reflns_av_unetI/netI 0.0238
_diffrn_reflns_Laue_measured_fraction_full 0.998
_diffrn_reflns_Laue_measured_fraction_max 0.871
_diffrn_reflns_limit_h_max 13
_diffrn_reflns_limit_h_min -17
_diffrn_reflns_limit_k_max 26
_diffrn_reflns_limit_k_min -18
_diffrn_reflns_limit_l_max 27
_diffrn_reflns_limit_l_min -26
_diffrn_reflns_number 29903
_diffrn_reflns_point_group_measured_fraction_full 0.998
_diffrn_reflns_point_group_measured_fraction_max 0.871
_diffrn_reflns_theta_full 25.242
_diffrn_reflns_theta_max 28.335
_diffrn_reflns_theta_min 2.040
_diffrn_source 'fine-focus sealed X-ray tube'
_diffrn_source_type 'Enhance (Mo) X-ray Source'
_exptl_absorpt_coefficient_mu 0.176
_exptl_absorpt_correction_T_max 1.00000
_exptl_absorpt_correction_T_min 0.82979
_exptl_absorpt_correction_type multi-scan
_exptl_absorpt_process_details
;
CrysAlisPro 1.171.43.141a (Rigaku Oxford Diffraction, 2024)
Empirical absorption correction using spherical harmonics,
implemented in SCALE3 ABSPACK scaling algorithm.
;
_exptl_crystal_colour 'clear light yellow'
_exptl_crystal_colour_lustre clear
_exptl_crystal_colour_modifier light
_exptl_crystal_colour_primary yellow
_exptl_crystal_density_diffrn 1.419
_exptl_crystal_description plate
_exptl_crystal_F_000 2592
_exptl_crystal_preparation 'EtOH CHCl3'
_exptl_crystal_recrystallization_method 'EtOH CHCl3'
_exptl_crystal_size_max 0.5
_exptl_crystal_size_mid 0.3
_exptl_crystal_size_min 0.02
_refine_diff_density_max 0.308
_refine_diff_density_min -0.333
_refine_diff_density_rms 0.046
_refine_ls_extinction_method none
_refine_ls_goodness_of_fit_ref 1.067
_refine_ls_hydrogen_treatment constr
_refine_ls_matrix_type full
_refine_ls_number_parameters 402
_refine_ls_number_reflns 6341
_refine_ls_number_restraints 0
_refine_ls_restrained_S_all 1.067
_refine_ls_R_factor_all 0.0519
_refine_ls_R_factor_gt 0.0403
_refine_ls_shift/su_max 0.001
_refine_ls_shift/su_mean 0.000
_refine_ls_structure_factor_coef Fsqd
_refine_ls_weighting_details 'w=1/[\s^2^(Fo^2^)+(0.0433P)^2^+3.2548P] where P=(Fo^2^+2Fc^2^)/3'
_refine_ls_weighting_scheme calc
_refine_ls_wR_factor_gt 0.0971
_refine_ls_wR_factor_ref 0.1030
_reflns_Friedel_coverage 0.000
_reflns_number_gt 5311
_reflns_number_total 6341
_reflns_threshold_expression 'I > 2\s(I)'
_cod_data_source_file d6cc01046f2.cif
_cod_data_source_block 20250602-27diaza-2h_autored
_cod_database_code 7135918
_shelx_shelxl_version_number 2019/3
_shelx_space_group_comment
;
The symmetry employed for this shelxl refinement is uniquely defined
by the following loop, which should always be used as a source of
symmetry information in preference to the above space-group names.
They are only intended as comments.
;
_shelx_estimated_absorpt_t_max 0.996
_shelx_estimated_absorpt_t_min 0.917
_olex2_refinement_description
;
1. Fixed Uiso
 At 1.2 times of:
  All C(H) groups, All C(H,H) groups, All N(H) groups
 At 1.5 times of:
  All C(H,H,H) groups, All O(H) groups, All O(H,H) groups
2.a Free rotating group:
 O005(H00B,H00C)
2.b Ternary CH refined with riding coordinates:
 C00G(H00G), C00R(H00R)
2.c Secondary CH2 refined with riding coordinates:
 C015(H01A,H01B)
2.d Aromatic/amide H refined with riding coordinates:
 N009(H009), C00E(H00E), C00I(H00I), C00M(H00M), C00P(H00P), C00Q(H00Q),
 C00S(H00S), C00T(H00T), C00U(H00U), C00W(H00W), C00X(H00X), C00Y(H00Y),
 C00Z(H00Z), C011(H011), C012(H012), C013(H013), C014(H014), C016(H016),
 C017(H017)
2.e Idealised Me refined as rotating group:
 C018(H01C,H01D,H01E)
2.f Idealised tetrahedral OH refined as rotating group:
 O00A(H00A)
;
_olex2_exptl_crystal_mounting_method fiber
_olex2_submission_special_instructions 'No special instructions were received'
_oxdiff_exptl_absorpt_empirical_details
;
Empirical correction (ABSPACK) includes:
- Absorption correction using spherical harmonics
- Frame scaling
- Detector area scaling
;
_oxdiff_exptl_absorpt_empirical_full_max 1.230
_oxdiff_exptl_absorpt_empirical_full_min 0.843

loop_
_space_group_symop_operation_xyz
'x, y, z'
'-x+1/2, -y, z+1/2'
'-x, y+1/2, -z+1/2'
'x+1/2, -y+1/2, -z'
'-x, -y, -z'
'x-1/2, y, -z-1/2'
'x, -y-1/2, z-1/2'
'-x-1/2, y-1/2, z'

loop_
_atom_site_label
_atom_site_type_symbol
_atom_site_fract_x
_atom_site_fract_y
_atom_site_fract_z
_atom_site_U_iso_or_equiv
_atom_site_adp_type
_atom_site_occupancy
_atom_site_site_symmetry_order
_atom_site_calc_flag
_atom_site_refinement_flags_posn
_atom_site_refinement_flags_adp
_atom_site_refinement_flags_occupancy
_atom_site_disorder_assembly
_atom_site_disorder_group
S001 S 0.78717(3) 0.59821(2) 0.42538(2) 0.02463(11) Uani 1 1 d . . . . .
F002 F 0.96644(7) 0.55337(6) 0.41337(5) 0.0395(3) Uani 1 1 d . . . . .
F003 F 0.90535(8) 0.54033(6) 0.50566(5) 0.0422(3) Uani 1 1 d . . . . .
F004 F 0.85913(9) 0.47711(6) 0.42968(6) 0.0500(3) Uani 1 1 d . . . . .
O005 O 0.66794(9) 0.83797(6) 0.32637(6) 0.0334(3) Uani 1 1 d G . . . .
H00B H 0.680634 0.822715 0.362769 0.050 Uiso 1 1 d G U . . .
H00C H 0.719540 0.858618 0.315599 0.050 Uiso 1 1 d G U . . .
O006 O 0.77551(9) 0.59059(7) 0.35878(6) 0.0348(3) Uani 1 1 d . . . . .
O007 O 0.70670(9) 0.57614(7) 0.46289(6) 0.0387(3) Uani 1 1 d . . . . .
O008 O 0.82909(9) 0.66188(6) 0.44324(7) 0.0402(3) Uani 1 1 d . . . . .
N009 N 0.58183(9) 0.73322(6) 0.26714(6) 0.0212(3) Uani 1 1 d . . . . .
H009 H 0.610729 0.771844 0.274263 0.025 Uiso 1 1 calc R U . . .
O00A O 0.70680(10) 0.77403(7) 0.44061(7) 0.0464(4) Uani 1 1 d . . . . .
H00A H 0.743141 0.740185 0.439522 0.070 Uiso 1 1 calc R U . . .
N00B N 0.66118(9) 0.40686(6) 0.28766(6) 0.0231(3) Uani 1 1 d . . . . .
C00C C 0.42878(11) 0.55608(7) 0.36118(7) 0.0197(3) Uani 1 1 d . . . . .
C00D C 0.53377(11) 0.72522(8) 0.21241(7) 0.0203(3) Uani 1 1 d . . . . .
C00E C 0.48586(11) 0.66428(8) 0.20219(7) 0.0206(3) Uani 1 1 d . . . . .
H00E H 0.451920 0.656660 0.163952 0.025 Uiso 1 1 calc R U . . .
C00F C 0.54198(10) 0.62508(7) 0.30322(7) 0.0194(3) Uani 1 1 d . . . . .
C00G C 0.53771(11) 0.56614(8) 0.34872(7) 0.0197(3) Uani 1 1 d . . . . .
H00G H 0.577117 0.572954 0.387722 0.024 Uiso 1 1 calc R U . . .
C00H C 0.48816(10) 0.61537(7) 0.24788(7) 0.0187(3) Uani 1 1 d . . . . .
C00I C 0.64107(11) 0.45983(8) 0.32468(8) 0.0219(3) Uani 1 1 d . . . . .
H00I H 0.677972 0.465988 0.362009 0.026 Uiso 1 1 calc R U . . .
C00J C 0.37395(11) 0.54729(7) 0.30646(7) 0.0197(3) Uani 1 1 d . . . . .
C00K C 0.56888(11) 0.50543(7) 0.31039(7) 0.0196(3) Uani 1 1 d . . . . .
C00L C 0.51403(11) 0.49573(7) 0.25585(7) 0.0190(3) Uani 1 1 d . . . . .
C00M C 0.38414(12) 0.55512(8) 0.41937(8) 0.0246(3) Uani 1 1 d . . . . .
H00M H 0.421440 0.560933 0.456582 0.030 Uiso 1 1 calc R U . . .
C00N C 0.53299(11) 0.78071(8) 0.16649(7) 0.0213(3) Uani 1 1 d . . . . .
C00O C 0.60828(11) 0.39776(7) 0.23513(8) 0.0224(3) Uani 1 1 d . . . . .
C00P C 0.58804(11) 0.68516(8) 0.31166(7) 0.0212(3) Uani 1 1 d . . . . .
H00P H 0.624464 0.693126 0.348874 0.025 Uiso 1 1 calc R U . . .
C00Q C 0.53308(11) 0.44142(7) 0.21779(7) 0.0214(3) Uani 1 1 d . . . . .
H00Q H 0.496103 0.433803 0.180729 0.026 Uiso 1 1 calc R U . . .
C00R C 0.43490(11) 0.54832(7) 0.24635(7) 0.0193(3) Uani 1 1 d . . . . .
H00R H 0.395584 0.541330 0.207330 0.023 Uiso 1 1 calc R U . . .
C00S C 0.27387(11) 0.53865(8) 0.30980(8) 0.0241(3) Uani 1 1 d . . . . .
H00S H 0.236350 0.533236 0.272627 0.029 Uiso 1 1 calc R U . . .
C00T C 0.60583(12) 0.82932(8) 0.16612(8) 0.0258(4) Uani 1 1 d . . . . .
H00T H 0.655631 0.828240 0.197121 0.031 Uiso 1 1 calc R U . . .
C00U C 0.45958(12) 0.78413(8) 0.12115(8) 0.0264(4) Uani 1 1 d . . . . .
H00U H 0.408960 0.751648 0.121124 0.032 Uiso 1 1 calc R U . . .
C00V C 0.63254(12) 0.33825(8) 0.19611(8) 0.0255(4) Uani 1 1 d . . . . .
C00W C 0.22915(12) 0.53802(8) 0.36854(9) 0.0292(4) Uani 1 1 d . . . . .
H00W H 0.160517 0.532403 0.371395 0.035 Uiso 1 1 calc R U . . .
C00X C 0.45968(13) 0.83419(9) 0.07633(8) 0.0308(4) Uani 1 1 d . . . . .
H00X H 0.409153 0.836200 0.045856 0.037 Uiso 1 1 calc R U . . .
C00Y C 0.28360(12) 0.54548(8) 0.42272(8) 0.0283(4) Uani 1 1 d . . . . .
H00Y H 0.252311 0.544044 0.462517 0.034 Uiso 1 1 calc R U . . .
C00Z C 0.66520(11) 0.27927(8) 0.22409(9) 0.0294(4) Uani 1 1 d . . . . .
H00Z H 0.671345 0.276916 0.268492 0.035 Uiso 1 1 calc R U . . .
C010 C 0.88472(12) 0.53930(9) 0.44490(8) 0.0286(4) Uani 1 1 d . . . . .
C011 C 0.60624(12) 0.87933(8) 0.12083(8) 0.0293(4) Uani 1 1 d . . . . .
H011 H 0.656488 0.912083 0.120749 0.035 Uiso 1 1 calc R U . . .
C012 C 0.53383(13) 0.88155(9) 0.07594(8) 0.0303(4) Uani 1 1 d . . . . .
H012 H 0.534667 0.915527 0.044697 0.036 Uiso 1 1 calc R U . . .
C013 C 0.68884(13) 0.22389(9) 0.18765(11) 0.0391(5) Uani 1 1 d . . . . .
H013 H 0.710727 0.183841 0.207203 0.047 Uiso 1 1 calc R U . . .
C014 C 0.62415(14) 0.34053(9) 0.13109(9) 0.0353(4) Uani 1 1 d . . . . .
H014 H 0.601809 0.380301 0.111250 0.042 Uiso 1 1 calc R U . . .
C015 C 0.62771(15) 0.76214(11) 0.48313(10) 0.0432(5) Uani 1 1 d . . . . .
H01A H 0.651855 0.737929 0.520626 0.052 Uiso 1 1 calc R U . . .
H01B H 0.577784 0.733923 0.462450 0.052 Uiso 1 1 calc R U . . .
C016 C 0.68061(15) 0.22693(10) 0.12319(11) 0.0469(5) Uani 1 1 d . . . . .
H016 H 0.697196 0.189101 0.098312 0.056 Uiso 1 1 calc R U . . .
C017 C 0.64829(16) 0.28491(11) 0.09483(10) 0.0460(5) Uani 1 1 d . . . . .
H017 H 0.642459 0.286909 0.050397 0.055 Uiso 1 1 calc R U . . .
C018 C 0.58401(17) 0.82634(12) 0.50235(13) 0.0578(6) Uani 1 1 d . . . . .
H01C H 0.565897 0.852062 0.464914 0.087 Uiso 1 1 calc R U . . .
H01D H 0.631313 0.851898 0.527170 0.087 Uiso 1 1 calc R U . . .
H01E H 0.525739 0.817771 0.527753 0.087 Uiso 1 1 calc R U . . .

loop_
_atom_site_aniso_label
_atom_site_aniso_U_11
_atom_site_aniso_U_22
_atom_site_aniso_U_33
_atom_site_aniso_U_23
_atom_site_aniso_U_13
_atom_site_aniso_U_12
S001 0.01837(19) 0.0280(2) 0.0275(2) 0.00097(16) 0.00073(16) 0.00111(15)
F002 0.0235(5) 0.0516(7) 0.0433(6) 0.0106(5) 0.0057(5) 0.0094(5)
F003 0.0388(6) 0.0566(7) 0.0313(6) 0.0103(5) -0.0045(5) 0.0084(5)
F004 0.0555(7) 0.0258(6) 0.0687(9) 0.0002(5) -0.0058(6) 0.0034(5)
O005 0.0353(7) 0.0309(7) 0.0340(7) -0.0006(5) 0.0007(6) -0.0116(5)
O006 0.0277(6) 0.0473(8) 0.0293(7) 0.0044(6) 0.0002(5) 0.0059(6)
O007 0.0231(6) 0.0585(9) 0.0343(7) 0.0058(6) 0.0055(5) -0.0025(6)
O008 0.0335(7) 0.0276(7) 0.0593(9) -0.0041(6) -0.0075(6) 0.0013(5)
N009 0.0206(6) 0.0166(6) 0.0263(7) -0.0008(5) -0.0011(5) -0.0033(5)
O00A 0.0420(8) 0.0442(9) 0.0529(9) 0.0169(7) 0.0179(7) 0.0132(6)
N00B 0.0218(6) 0.0184(7) 0.0290(7) 0.0026(5) 0.0018(6) 0.0007(5)
C00C 0.0207(7) 0.0131(7) 0.0252(8) 0.0006(6) 0.0001(6) 0.0008(6)
C00D 0.0174(7) 0.0190(7) 0.0246(8) -0.0006(6) 0.0024(6) 0.0014(6)
C00E 0.0193(7) 0.0205(8) 0.0220(8) -0.0020(6) -0.0009(6) 0.0001(6)
C00F 0.0167(7) 0.0181(7) 0.0234(8) -0.0010(6) 0.0014(6) 0.0018(6)
C00G 0.0192(7) 0.0190(7) 0.0211(8) 0.0006(6) -0.0027(6) 0.0000(6)
C00H 0.0153(7) 0.0170(7) 0.0239(7) -0.0021(6) 0.0013(6) 0.0013(6)
C00I 0.0202(7) 0.0198(8) 0.0257(8) 0.0030(6) -0.0003(6) -0.0011(6)
C00J 0.0208(7) 0.0122(7) 0.0263(8) 0.0005(6) -0.0001(6) 0.0006(6)
C00K 0.0183(7) 0.0184(7) 0.0222(8) 0.0020(6) 0.0020(6) -0.0013(6)
C00L 0.0174(7) 0.0169(7) 0.0228(8) 0.0038(6) 0.0017(6) -0.0018(6)
C00M 0.0311(9) 0.0174(8) 0.0254(8) -0.0006(6) 0.0010(7) 0.0000(6)
C00N 0.0232(7) 0.0162(7) 0.0246(8) -0.0014(6) 0.0030(6) 0.0014(6)
C00O 0.0229(7) 0.0167(7) 0.0275(8) 0.0016(6) 0.0063(7) -0.0019(6)
C00P 0.0178(7) 0.0224(8) 0.0234(8) -0.0022(6) -0.0024(6) -0.0005(6)
C00Q 0.0223(8) 0.0186(8) 0.0233(8) 0.0005(6) 0.0015(6) -0.0029(6)
C00R 0.0194(7) 0.0160(7) 0.0225(8) -0.0007(6) -0.0027(6) -0.0015(6)
C00S 0.0214(8) 0.0167(7) 0.0341(9) -0.0007(6) -0.0032(7) -0.0022(6)
C00T 0.0224(8) 0.0220(8) 0.0330(9) 0.0020(7) -0.0018(7) 0.0002(6)
C00U 0.0293(8) 0.0218(8) 0.0282(9) -0.0009(7) -0.0009(7) -0.0042(7)
C00V 0.0222(8) 0.0190(8) 0.0354(9) -0.0021(7) 0.0076(7) -0.0024(6)
C00W 0.0201(8) 0.0231(8) 0.0444(10) 0.0001(7) 0.0070(7) -0.0019(6)
C00X 0.0376(10) 0.0276(9) 0.0271(9) 0.0023(7) -0.0058(8) -0.0006(7)
C00Y 0.0313(9) 0.0201(8) 0.0335(9) 0.0015(7) 0.0114(7) 0.0001(7)
C00Z 0.0230(8) 0.0190(8) 0.0461(11) 0.0004(7) 0.0071(7) -0.0031(6)
C010 0.0268(8) 0.0291(9) 0.0299(9) 0.0050(7) 0.0013(7) 0.0019(7)
C011 0.0292(8) 0.0203(8) 0.0384(10) 0.0037(7) 0.0032(8) -0.0026(7)
C012 0.0399(10) 0.0214(8) 0.0294(9) 0.0053(7) 0.0015(8) 0.0003(7)
C013 0.0291(9) 0.0182(9) 0.0699(15) -0.0045(9) 0.0118(9) -0.0031(7)
C014 0.0407(10) 0.0296(10) 0.0356(10) -0.0052(8) 0.0077(8) 0.0008(8)
C015 0.0406(11) 0.0427(11) 0.0462(12) 0.0079(9) 0.0122(9) 0.0034(9)
C016 0.0434(11) 0.0286(10) 0.0686(15) -0.0224(10) 0.0178(11) -0.0047(9)
C017 0.0529(12) 0.0425(12) 0.0428(12) -0.0156(9) 0.0119(10) -0.0032(10)
C018 0.0496(13) 0.0461(13) 0.0775(17) 0.0012(12) 0.0228(12) 0.0042(10)

loop_
_atom_type_symbol
_atom_type_description
_atom_type_scat_dispersion_real
_atom_type_scat_dispersion_imag
_atom_type_scat_source
C C 0.0033 0.0016 'International Tables Vol C Tables 4.2.6.8 and 6.1.1.4'
H H 0.0000 0.0000 'International Tables Vol C Tables 4.2.6.8 and 6.1.1.4'
F F 0.0171 0.0103 'International Tables Vol C Tables 4.2.6.8 and 6.1.1.4'
N N 0.0061 0.0033 'International Tables Vol C Tables 4.2.6.8 and 6.1.1.4'
O O 0.0106 0.0060 'International Tables Vol C Tables 4.2.6.8 and 6.1.1.4'
S S 0.1246 0.1234 'International Tables Vol C Tables 4.2.6.8 and 6.1.1.4'

loop_
_geom_angle_atom_site_label_1
_geom_angle_atom_site_label_2
_geom_angle_atom_site_label_3
_geom_angle
_geom_angle_site_symmetry_1
_geom_angle_site_symmetry_3
_geom_angle_publ_flag
O006 S001 O008 113.42(8) . . ?
O006 S001 C010 103.76(8) . . ?
O007 S001 O006 115.63(8) . . ?
O007 S001 O008 115.49(9) . . ?
O007 S001 C010 103.84(8) . . ?
O008 S001 C010 102.39(8) . . ?
H00B O005 H00C 104.4 . . ?
C00D N009 H009 118.2 . . ?
C00D N009 C00P 123.55(13) . . ?
C00P N009 H009 118.2 . . ?
C015 O00A H00A 109.5 . . ?
C00O N00B C00I 118.80(13) . . ?
C00J C00C C00G 113.41(13) . . ?
C00M C00C C00G 126.14(14) . . ?
C00M C00C C00J 120.45(14) . . ?
N009 C00D C00E 117.84(14) . . ?
N009 C00D C00N 119.10(13) . . ?
C00E C00D C00N 123.06(14) . . ?
C00D C00E H00E 120.2 . . ?
C00H C00E C00D 119.69(14) . . ?
C00H C00E H00E 120.2 . . ?
C00H C00F C00G 113.96(13) . . ?
C00P C00F C00G 127.67(14) . . ?
C00P C00F C00H 118.31(14) . . ?
C00C C00G H00G 113.7 . . ?
C00F C00G C00C 104.41(12) . . ?
C00F C00G H00G 113.7 . . ?
C00K C00G C00C 105.23(12) . . ?
C00K C00G C00F 105.26(12) . . ?
C00K C00G H00G 113.7 . . ?
C00E C00H C00F 120.42(14) . . ?
C00E C00H C00R 126.55(14) . . ?
C00F C00H C00R 113.02(13) . . ?
N00B C00I H00I 118.8 . . ?
N00B C00I C00K 122.41(15) . . ?
C00K C00I H00I 118.8 . . ?
C00C C00J C00R 113.68(13) . . ?
C00S C00J C00C 120.41(15) . . ?
C00S C00J C00R 125.91(14) . . ?
C00I C00K C00G 127.51(14) . . ?
C00I C00K C00L 118.60(14) . . ?
C00L C00K C00G 113.86(13) . . ?
C00K C00L C00R 113.49(13) . . ?
C00Q C00L C00K 119.70(14) . . ?
C00Q C00L C00R 126.79(14) . . ?
C00C C00M H00M 120.5 . . ?
C00C C00M C00Y 119.08(16) . . ?
C00Y C00M H00M 120.5 . . ?
C00T C00N C00D 121.39(14) . . ?
C00T C00N C00U 118.64(15) . . ?
C00U C00N C00D 119.94(14) . . ?
N00B C00O C00Q 122.18(14) . . ?
N00B C00O C00V 116.83(14) . . ?
C00Q C00O C00V 120.99(15) . . ?
N009 C00P C00F 120.11(14) . . ?
N009 C00P H00P 119.9 . . ?
C00F C00P H00P 119.9 . . ?
C00L C00Q C00O 118.31(15) . . ?
C00L C00Q H00Q 120.8 . . ?
C00O C00Q H00Q 120.8 . . ?
C00H C00R C00J 104.82(12) . . ?
C00H C00R H00R 113.5 . . ?
C00J C00R H00R 113.5 . . ?
C00L C00R C00H 105.11(12) . . ?
C00L C00R C00J 105.62(12) . . ?
C00L C00R H00R 113.5 . . ?
C00J C00S H00S 120.5 . . ?
C00J C00S C00W 118.91(15) . . ?
C00W C00S H00S 120.5 . . ?
C00N C00T H00T 119.7 . . ?
C011 C00T C00N 120.53(15) . . ?
C011 C00T H00T 119.7 . . ?
C00N C00U H00U 119.6 . . ?
C00X C00U C00N 120.79(15) . . ?
C00X C00U H00U 119.6 . . ?
C00Z C00V C00O 120.54(16) . . ?
C014 C00V C00O 120.77(15) . . ?
C014 C00V C00Z 118.68(16) . . ?
C00S C00W H00W 119.7 . . ?
C00Y C00W C00S 120.68(15) . . ?
C00Y C00W H00W 119.7 . . ?
C00U C00X H00X 120.1 . . ?
C00U C00X C012 119.82(16) . . ?
C012 C00X H00X 120.1 . . ?
C00M C00Y H00Y 119.8 . . ?
C00W C00Y C00M 120.44(16) . . ?
C00W C00Y H00Y 119.8 . . ?
C00V C00Z H00Z 119.7 . . ?
C013 C00Z C00V 120.60(18) . . ?
C013 C00Z H00Z 119.7 . . ?
F002 C010 S001 111.36(12) . . ?
F003 C010 S001 111.61(12) . . ?
F003 C010 F002 107.94(14) . . ?
F003 C010 F004 107.99(14) . . ?
F004 C010 S001 110.60(12) . . ?
F004 C010 F002 107.16(14) . . ?
C00T C011 H011 119.9 . . ?
C012 C011 C00T 120.10(16) . . ?
C012 C011 H011 119.9 . . ?
C00X C012 H012 119.9 . . ?
C011 C012 C00X 120.10(16) . . ?
C011 C012 H012 119.9 . . ?
C00Z C013 H013 119.9 . . ?
C016 C013 C00Z 120.12(19) . . ?
C016 C013 H013 119.9 . . ?
C00V C014 H014 119.8 . . ?
C00V C014 C017 120.42(19) . . ?
C017 C014 H014 119.8 . . ?
O00A C015 H01A 109.7 . . ?
O00A C015 H01B 109.7 . . ?
O00A C015 C018 109.84(17) . . ?
H01A C015 H01B 108.2 . . ?
C018 C015 H01A 109.7 . . ?
C018 C015 H01B 109.7 . . ?
C013 C016 H016 120.0 . . ?
C013 C016 C017 119.96(18) . . ?
C017 C016 H016 120.0 . . ?
C014 C017 H017 119.9 . . ?
C016 C017 C014 120.2(2) . . ?
C016 C017 H017 119.9 . . ?
C015 C018 H01C 109.5 . . ?
C015 C018 H01D 109.5 . . ?
C015 C018 H01E 109.5 . . ?
H01C C018 H01D 109.5 . . ?
H01C C018 H01E 109.5 . . ?
H01D C018 H01E 109.5 . . ?

loop_
_geom_bond_atom_site_label_1
_geom_bond_atom_site_label_2
_geom_bond_distance
_geom_bond_site_symmetry_2
_geom_bond_publ_flag
S001 O006 1.4347(13) . ?
S001 O007 1.4318(13) . ?
S001 O008 1.4458(13) . ?
S001 C010 1.8291(17) . ?
F002 C010 1.336(2) . ?
F003 C010 1.324(2) . ?
F004 C010 1.330(2) . ?
O005 H00B 0.8504 . ?
O005 H00C 0.8505 . ?
N009 H009 0.8800 . ?
N009 C00D 1.348(2) . ?
N009 C00P 1.351(2) . ?
O00A H00A 0.8400 . ?
O00A C015 1.433(2) . ?
N00B C00I 1.347(2) . ?
N00B C00O 1.345(2) . ?
C00C C00G 1.531(2) . ?
C00C C00J 1.398(2) . ?
C00C C00M 1.382(2) . ?
C00D C00E 1.400(2) . ?
C00D C00N 1.477(2) . ?
C00E H00E 0.9500 . ?
C00E C00H 1.378(2) . ?
C00F C00G 1.525(2) . ?
C00F C00H 1.404(2) . ?
C00F C00P 1.367(2) . ?
C00G H00G 1.0000 . ?
C00G C00K 1.522(2) . ?
C00H C00R 1.525(2) . ?
C00I H00I 0.9500 . ?
C00I C00K 1.379(2) . ?
C00J C00R 1.529(2) . ?
C00J C00S 1.385(2) . ?
C00K C00L 1.397(2) . ?
C00L C00Q 1.379(2) . ?
C00L C00R 1.523(2) . ?
C00M H00M 0.9500 . ?
C00M C00Y 1.394(2) . ?
C00N C00T 1.393(2) . ?
C00N C00U 1.396(2) . ?
C00O C00Q 1.400(2) . ?
C00O C00V 1.487(2) . ?
C00P H00P 0.9500 . ?
C00Q H00Q 0.9500 . ?
C00R H00R 1.0000 . ?
C00S H00S 0.9500 . ?
C00S C00W 1.393(2) . ?
C00T H00T 0.9500 . ?
C00T C011 1.388(2) . ?
C00U H00U 0.9500 . ?
C00U C00X 1.382(2) . ?
C00V C00Z 1.393(2) . ?
C00V C014 1.390(3) . ?
C00W H00W 0.9500 . ?
C00W C00Y 1.382(3) . ?
C00X H00X 0.9500 . ?
C00X C012 1.389(2) . ?
C00Y H00Y 0.9500 . ?
C00Z H00Z 0.9500 . ?
C00Z C013 1.389(2) . ?
C011 H011 0.9500 . ?
C011 C012 1.379(2) . ?
C012 H012 0.9500 . ?
C013 H013 0.9500 . ?
C013 C016 1.378(3) . ?
C014 H014 0.9500 . ?
C014 C017 1.392(3) . ?
C015 H01A 0.9900 . ?
C015 H01B 0.9900 . ?
C015 C018 1.473(3) . ?
C016 H016 0.9500 . ?
C016 C017 1.378(3) . ?
C017 H017 0.9500 . ?
C018 H01C 0.9800 . ?
C018 H01D 0.9800 . ?
C018 H01E 0.9800 . ?

loop_
_geom_torsion_atom_site_label_1
_geom_torsion_atom_site_label_2
_geom_torsion_atom_site_label_3
_geom_torsion_atom_site_label_4
_geom_torsion
_geom_torsion_site_symmetry_1
_geom_torsion_site_symmetry_2
_geom_torsion_site_symmetry_3
_geom_torsion_site_symmetry_4
_geom_torsion_publ_flag
O006 S001 C010 F002 58.91(14) . . . . ?
O006 S001 C010 F003 179.62(12) . . . . ?
O006 S001 C010 F004 -60.13(14) . . . . ?
O007 S001 C010 F002 -179.83(12) . . . . ?
O007 S001 C010 F003 -59.12(14) . . . . ?
O007 S001 C010 F004 61.12(14) . . . . ?
O008 S001 C010 F002 -59.30(14) . . . . ?
O008 S001 C010 F003 61.40(14) . . . . ?
O008 S001 C010 F004 -178.35(12) . . . . ?
N009 C00D C00E C00H 0.8(2) . . . . ?
N009 C00D C00N C00T 23.9(2) . . . . ?
N009 C00D C00N C00U -157.86(14) . . . . ?
N00B C00I C00K C00G 178.60(14) . . . . ?
N00B C00I C00K C00L 0.8(2) . . . . ?
N00B C00O C00Q C00L 0.7(2) . . . . ?
N00B C00O C00V C00Z 33.1(2) . . . . ?
N00B C00O C00V C014 -146.20(16) . . . . ?
C00C C00G C00K C00I -122.93(16) . . . . ?
C00C C00G C00K C00L 55.01(16) . . . . ?
C00C C00J C00R C00H -56.51(16) . . . . ?
C00C C00J C00R C00L 54.21(16) . . . . ?
C00C C00J C00S C00W -0.8(2) . . . . ?
C00C C00M C00Y C00W -1.0(2) . . . . ?
C00D N009 C00P C00F -1.8(2) . . . . ?
C00D C00E C00H C00F -3.0(2) . . . . ?
C00D C00E C00H C00R 175.78(14) . . . . ?
C00D C00N C00T C011 177.07(15) . . . . ?
C00D C00N C00U C00X -177.53(15) . . . . ?
C00E C00D C00N C00T -156.75(15) . . . . ?
C00E C00D C00N C00U 21.5(2) . . . . ?
C00E C00H C00R C00J -124.08(16) . . . . ?
C00E C00H C00R C00L 124.82(16) . . . . ?
C00F C00G C00K C00I 127.10(16) . . . . ?
C00F C00G C00K C00L -54.96(16) . . . . ?
C00F C00H C00R C00J 54.78(16) . . . . ?
C00F C00H C00R C00L -56.31(16) . . . . ?
C00G C00C C00J C00R 1.10(17) . . . . ?
C00G C00C C00J C00S -178.97(13) . . . . ?
C00G C00C C00M C00Y 179.87(14) . . . . ?
C00G C00F C00H C00E -179.54(13) . . . . ?
C00G C00F C00H C00R 1.51(18) . . . . ?
C00G C00F C00P N009 -177.74(14) . . . . ?
C00G C00K C00L C00Q -178.23(13) . . . . ?
C00G C00K C00L C00R 0.23(18) . . . . ?
C00H C00F C00G C00C -56.62(16) . . . . ?
C00H C00F C00G C00K 53.94(16) . . . . ?
C00H C00F C00P N009 -0.5(2) . . . . ?
C00I N00B C00O C00Q -0.1(2) . . . . ?
C00I N00B C00O C00V -179.42(13) . . . . ?
C00I C00K C00L C00Q -0.1(2) . . . . ?
C00I C00K C00L C00R 178.36(13) . . . . ?
C00J C00C C00G C00F 54.95(16) . . . . ?
C00J C00C C00G C00K -55.63(16) . . . . ?
C00J C00C C00M C00Y -0.2(2) . . . . ?
C00J C00S C00W C00Y -0.4(2) . . . . ?
C00K C00L C00Q C00O -0.6(2) . . . . ?
C00K C00L C00R C00H 55.52(16) . . . . ?
C00K C00L C00R C00J -55.00(16) . . . . ?
C00M C00C C00G C00F -125.14(16) . . . . ?
C00M C00C C00G C00K 124.28(16) . . . . ?
C00M C00C C00J C00R -178.82(13) . . . . ?
C00M C00C C00J C00S 1.1(2) . . . . ?
C00N C00D C00E C00H -178.60(14) . . . . ?
C00N C00T C011 C012 0.5(3) . . . . ?
C00N C00U C00X C012 0.4(3) . . . . ?
C00O N00B C00I C00K -0.7(2) . . . . ?
C00O C00V C00Z C013 -179.33(15) . . . . ?
C00O C00V C014 C017 179.11(17) . . . . ?
C00P N009 C00D C00E 1.7(2) . . . . ?
C00P N009 C00D C00N -178.95(14) . . . . ?
C00P C00F C00G C00C 120.68(16) . . . . ?
C00P C00F C00G C00K -128.76(16) . . . . ?
C00P C00F C00H C00E 2.9(2) . . . . ?
C00P C00F C00H C00R -176.06(13) . . . . ?
C00Q C00L C00R C00H -126.15(16) . . . . ?
C00Q C00L C00R C00J 123.33(16) . . . . ?
C00Q C00O C00V C00Z -146.26(15) . . . . ?
C00Q C00O C00V C014 34.4(2) . . . . ?
C00R C00J C00S C00W 179.12(14) . . . . ?
C00R C00L C00Q C00O -178.83(14) . . . . ?
C00S C00J C00R C00H 123.56(16) . . . . ?
C00S C00J C00R C00L -125.72(16) . . . . ?
C00S C00W C00Y C00M 1.3(2) . . . . ?
C00T C00N C00U C00X 0.8(2) . . . . ?
C00T C011 C012 C00X 0.7(3) . . . . ?
C00U C00N C00T C011 -1.2(2) . . . . ?
C00U C00X C012 C011 -1.1(3) . . . . ?
C00V C00O C00Q C00L -179.98(14) . . . . ?
C00V C00Z C013 C016 0.3(3) . . . . ?
C00V C014 C017 C016 0.1(3) . . . . ?
C00Z C00V C014 C017 -0.2(3) . . . . ?
C00Z C013 C016 C017 -0.4(3) . . . . ?
C013 C016 C017 C014 0.2(3) . . . . ?
C014 C00V C00Z C013 0.0(2) . . . . ?
